data_2235444
loop_
_publ_author_name
'El-Emam, Ali A.'
'Al-Deeb, Omar A.'
'El-Brollosy, Nasser R.'
'Ng, Seik Weng'
'Tiekink, Edward R. T.'

_publ_section_title
;
 2-[(4-Chlorobenzyl)sulfanyl]-4-(2-methylpropyl)-6-[3-(trifluoromethyl)anilino]pyrimidine-5-carbonitrile
;
_journal_issue 7
_journal_name_full 'Acta Crystallographica Section E'
_journal_page_first o2059
_journal_page_last o2060
_journal_paper_doi 10.1107/S1600536812025895
_journal_volume 68
_journal_year 2012
_chemical_formula_iupac 'C23 H20 Cl F3 N4 S'
_chemical_formula_moiety 'C23 H20 Cl F3 N4 S'
_chemical_formula_sum 'C23 H20 Cl F3 N4 S'
_chemical_formula_weight 476.94
_chemical_name_systematic
;
2-[(4-Chlorobenzyl)sulfanyl]-4-(2-methylpropyl)-6-[3-
(trifluoromethyl)anilino]pyrimidine-5-carbonitrile
;
_space_group_IT_number 2
_symmetry_cell_setting triclinic
_symmetry_space_group_name_Hall '-P 1'
_symmetry_space_group_name_H-M 'P -1'
_atom_sites_solution_hydrogens geom
_atom_sites_solution_primary direct
_atom_sites_solution_secondary difmap
_audit_creation_method SHELXL-97
_cell_angle_alpha 89.568(3)
_cell_angle_beta 74.825(4)
_cell_angle_gamma 62.980(4)
_cell_formula_units_Z 6
_cell_length_a 15.3906(6)
_cell_length_b 15.7040(7)
_cell_length_c 15.9129(7)
_cell_measurement_reflns_used 6525
_cell_measurement_temperature 100(2)
_cell_measurement_theta_max 76.4327
_cell_measurement_theta_min 2.8929
_cell_volume 3278.9(3)
_computing_cell_refinement 'CrysAlis PRO (Agilent, 2011)'
_computing_data_collection 'CrysAlis PRO (Agilent, 2011)'
_computing_data_reduction 'CrysAlis PRO (Agilent, 2011)'
_computing_molecular_graphics
;
ORTEP-3 (Farrugia, 1997), DIAMOND (Brandenburg, 2006) and
<i>QMol</i> (Gans &
Shalloway, 2001)
;
_computing_publication_material 'publCIF (Westrip, 2010)'
_computing_structure_refinement 'SHELXL97 (Sheldrick, 2008)'
_computing_structure_solution 'SHELXS97 (Sheldrick, 2008)'
_diffrn_ambient_temperature 100(2)
_diffrn_detector_area_resol_mean 10.4041
_diffrn_measured_fraction_theta_full 0.983
_diffrn_measured_fraction_theta_max 0.983
_diffrn_measurement_device_type 'Agilent SuperNova Dual diffractometer with Atlas detector'
_diffrn_measurement_method '\w scan'
_diffrn_radiation_monochromator Mirror
_diffrn_radiation_source 'SuperNova (Cu) X-ray Source'
_diffrn_radiation_type CuK\a
_diffrn_radiation_wavelength 1.54184
_diffrn_reflns_av_R_equivalents 0.075
_diffrn_reflns_av_sigmaI/netI 0.0402
_diffrn_reflns_limit_h_max 14
_diffrn_reflns_limit_h_min -19
_diffrn_reflns_limit_k_max 19
_diffrn_reflns_limit_k_min -19
_diffrn_reflns_limit_l_max 20
_diffrn_reflns_limit_l_min -20
_diffrn_reflns_number 38203
_diffrn_reflns_theta_full 77.18
_diffrn_reflns_theta_max 77.18
_diffrn_reflns_theta_min 2.90
_diffrn_standards_decay_% 0
_diffrn_standards_interval_count 0
_diffrn_standards_interval_time 0
_diffrn_standards_number 0
_exptl_absorpt_coefficient_mu 2.832
_exptl_absorpt_correction_T_max 0.9199
_exptl_absorpt_correction_T_min 0.4373
_exptl_absorpt_correction_type multi-scan
_exptl_absorpt_process_details '(CrysAlis PRO; Agilent, 2011)'
_exptl_crystal_colour colourless
_exptl_crystal_density_diffrn 1.449
_exptl_crystal_density_method 'not measured'
_exptl_crystal_description prism
_exptl_crystal_F_000 1476
_exptl_crystal_size_max 0.35
_exptl_crystal_size_mid 0.15
_exptl_crystal_size_min 0.03
_refine_diff_density_max 1.441
_refine_diff_density_min -0.532
_refine_ls_extinction_method none
_refine_ls_goodness_of_fit_ref 1.018
_refine_ls_hydrogen_treatment constr
_refine_ls_matrix_type full
_refine_ls_number_parameters 866
_refine_ls_number_reflns 25266
_refine_ls_number_restraints 0
_refine_ls_restrained_S_all 1.018
_refine_ls_R_factor_all 0.0912
_refine_ls_R_factor_gt 0.0640
_refine_ls_shift/su_max 0.001
_refine_ls_shift/su_mean 0.000
_refine_ls_structure_factor_coef Fsqd
_refine_ls_weighting_details 'calc w=1/[\s^2^(Fo^2^)+(0.1074P)^2^+1.9445P] where P=(Fo^2^+2Fc^2^)/3'
_refine_ls_weighting_scheme calc
_refine_ls_wR_factor_gt 0.1681
_refine_ls_wR_factor_ref 0.1898
_reflns_number_gt 18393
_reflns_number_total 25266
_reflns_threshold_expression I>2\s(I)
_cod_data_source_file hb6786.cif
_cod_data_source_block I
_cod_original_cell_volume 3278.9(2)
_cod_database_code 2235444
_cod_database_fobs_code 2235444

loop_
_symmetry_equiv_pos_as_xyz
'x, y, z'
'-x, -y, -z'

loop_
_atom_site_type_symbol
_atom_site_label
_atom_site_fract_x
_atom_site_fract_y
_atom_site_fract_z
_atom_site_U_iso_or_equiv
_atom_site_adp_type
_atom_site_calc_flag
_atom_site_refinement_flags
_atom_site_occupancy
_atom_site_symmetry_multiplicity
Cl Cl1 0.28241(5) 0.07400(5) 0.46993(5) 0.04104(17) Uani d . 1 1
Cl Cl2 0.54081(6) 0.09270(5) 0.45600(5) 0.04320(17) Uani d . 1 1
Cl Cl3 0.88514(6) 0.05812(5) 0.48589(5) 0.04180(17) Uani d . 1 1
S S1 -0.09695(4) 0.50003(4) 0.38610(4) 0.02693(13) Uani d . 1 1
S S2 0.26108(5) 0.55904(5) 0.35580(4) 0.03043(14) Uani d . 1 1
S S3 0.59118(4) 0.50668(4) 0.36852(4) 0.02694(13) Uani d . 1 1
F F1 0.17005(17) 0.91092(16) 0.12971(16) 0.0647(6) Uani d . 1 1
F F2 0.2082(2) 0.9126(2) 0.24916(15) 0.0777(8) Uani d . 1 1
F F3 0.30080(15) 0.79316(15) 0.14940(14) 0.0566(5) Uani d . 1 1
F F4 0.48491(15) 0.96664(14) 0.10659(13) 0.0503(5) Uani d . 1 1
F F5 0.55114(16) 0.98424(14) 0.20327(12) 0.0502(5) Uani d . 1 1
F F6 0.63952(13) 0.86860(13) 0.09720(12) 0.0467(4) Uani d . 1 1
F F7 0.7953(2) 0.9366(2) 0.10386(19) 0.0935(10) Uani d . 1 1
F F8 0.8286(3) 0.9722(2) 0.21371(15) 0.1110(13) Uani d . 1 1
F F9 0.93890(18) 0.85381(17) 0.12129(18) 0.0814(8) Uani d . 1 1
N N1 0.03473(16) 0.38490(15) 0.23888(13) 0.0263(4) Uani d . 1 1
N N2 0.02592(15) 0.53909(14) 0.26904(13) 0.0237(4) Uani d . 1 1
N N3 0.27750(16) 0.40345(16) -0.01072(14) 0.0296(5) Uani d . 1 1
N N4 0.12993(15) 0.58965(15) 0.17176(13) 0.0258(4) Uani d . 1 1
H H4n 0.1760 0.5755 0.1205 0.031 Uiso calc R 1 1
N N5 0.38696(16) 0.44653(16) 0.20522(13) 0.0274(4) Uani d . 1 1
N N6 0.40376(16) 0.58285(15) 0.25038(13) 0.0273(4) Uani d . 1 1
N N7 0.67800(18) 0.43372(16) -0.01233(15) 0.0344(5) Uani d . 1 1
N N8 0.53033(16) 0.61660(15) 0.16659(13) 0.0272(4) Uani d . 1 1
H H8n 0.5864 0.5944 0.1224 0.033 Uiso calc R 1 1
N N9 0.73047(16) 0.39133(15) 0.22323(13) 0.0261(4) Uani d . 1 1
N N10 0.72270(15) 0.54339(14) 0.26119(13) 0.0229(4) Uani d . 1 1
N N11 0.98810(17) 0.41309(16) -0.00944(14) 0.0316(5) Uani d . 1 1
N N12 0.83306(15) 0.59339(14) 0.17164(13) 0.0242(4) Uani d . 1 1
H H12n 0.8852 0.5766 0.1243 0.029 Uiso calc R 1 1
C C1 -0.00049(17) 0.46909(17) 0.28614(15) 0.0242(5) Uani d . 1 1
C C2 0.10854(18) 0.36623(18) 0.16294(16) 0.0256(5) Uani d . 1 1
C C3 0.14142(18) 0.43437(18) 0.13701(15) 0.0249(5) Uani d . 1 1
C C4 0.09820(18) 0.52258(17) 0.19325(15) 0.0236(5) Uani d . 1 1
C C5 -0.09619(19) 0.38575(18) 0.40321(16) 0.0272(5) Uani d . 1 1
H H5A -0.1556 0.3967 0.4534 0.033 Uiso calc R 1 1
H H5B -0.1047 0.3610 0.3505 0.033 Uiso calc R 1 1
C C6 -0.00106(19) 0.30952(18) 0.42101(15) 0.0266(5) Uani d . 1 1
C C7 0.0331(2) 0.21336(19) 0.39186(17) 0.0321(5) Uani d . 1 1
H H7 -0.0040 0.1972 0.3614 0.038 Uiso calc R 1 1
C C8 0.1204(2) 0.14040(19) 0.40635(17) 0.0328(6) Uani d . 1 1
H H8A 0.1431 0.0749 0.3862 0.039 Uiso calc R 1 1
C C9 0.1735(2) 0.16499(19) 0.45067(17) 0.0310(5) Uani d . 1 1
C C10 0.1415(2) 0.2598(2) 0.48143(17) 0.0325(6) Uani d . 1 1
H H10 0.1785 0.2755 0.5124 0.039 Uiso calc R 1 1
C C11 0.0541(2) 0.33159(18) 0.46595(17) 0.0292(5) Uani d . 1 1
H H11 0.0315 0.3970 0.4864 0.035 Uiso calc R 1 1
C C12 0.1518(2) 0.27018(18) 0.10984(16) 0.0292(5) Uani d . 1 1
H H12A 0.2077 0.2639 0.0581 0.035 Uiso calc R 1 1
H H12B 0.0981 0.2680 0.0881 0.035 Uiso calc R 1 1
C C13 0.2646(3) 0.1856(3) 0.2067(3) 0.0562(9) Uani d . 1 1
H H13A 0.2868 0.1291 0.2381 0.084 Uiso calc R 1 1
H H13B 0.2302 0.2444 0.2488 0.084 Uiso calc R 1 1
H H13C 0.3241 0.1845 0.1639 0.084 Uiso calc R 1 1
C C14 0.1932(2) 0.1840(2) 0.1604(2) 0.0395(6) Uani d . 1 1
H H14 0.1329 0.1882 0.2070 0.047 Uiso calc R 1 1
C C15 0.2373(2) 0.0905(2) 0.1034(2) 0.0397(6) Uani d . 1 1
H H15A 0.2627 0.0371 0.1377 0.060 Uiso calc R 1 1
H H15B 0.2936 0.0852 0.0537 0.060 Uiso calc R 1 1
H H15C 0.1845 0.0880 0.0815 0.060 Uiso calc R 1 1
C C16 0.21728(19) 0.41608(17) 0.05535(16) 0.0261(5) Uani d . 1 1
C C17 0.10026(19) 0.67876(18) 0.21925(16) 0.0266(5) Uani d . 1 1
C C18 0.0161(2) 0.7249(2) 0.29302(18) 0.0363(6) Uani d . 1 1
H H18 -0.0274 0.6970 0.3149 0.044 Uiso calc R 1 1
C C19 -0.0034(3) 0.8118(2) 0.3341(2) 0.0450(8) Uani d . 1 1
H H19 -0.0602 0.8424 0.3848 0.054 Uiso calc R 1 1
C C20 0.0572(2) 0.8555(2) 0.30360(19) 0.0421(7) Uani d . 1 1
H H20 0.0426 0.9151 0.3327 0.051 Uiso calc R 1 1
C C21 0.1402(2) 0.8094(2) 0.22893(17) 0.0327(6) Uani d . 1 1
C C22 0.16137(19) 0.72244(19) 0.18721(16) 0.0281(5) Uani d . 1 1
H H22 0.2180 0.6921 0.1363 0.034 Uiso calc R 1 1
C C23 0.2036(2) 0.8567(2) 0.1902(2) 0.0416(7) Uani d . 1 1
C C24 0.36230(18) 0.52357(18) 0.25885(16) 0.0270(5) Uani d . 1 1
C C25 0.46783(18) 0.42328(18) 0.13324(16) 0.0265(5) Uani d . 1 1
C C26 0.52042(18) 0.47668(18) 0.12004(16) 0.0251(5) Uani d . 1 1
C C27 0.48436(18) 0.56034(18) 0.17990(16) 0.0261(5) Uani d . 1 1
C C28 0.23542(19) 0.4576(2) 0.36258(17) 0.0317(6) Uani d . 1 1
H H28A 0.1690 0.4771 0.4071 0.038 Uiso calc R 1 1
H H28B 0.2290 0.4413 0.3053 0.038 Uiso calc R 1 1
C C29 0.31508(19) 0.36827(19) 0.38604(16) 0.0282(5) Uani d . 1 1
C C30 0.3587(2) 0.2816(2) 0.33236(19) 0.0410(7) Uani d . 1 1
H H30 0.3405 0.2805 0.2799 0.049 Uiso calc R 1 1
C C31 0.4279(3) 0.1970(2) 0.35333(19) 0.0432(7) Uani d . 1 1
H H31 0.4561 0.1379 0.3164 0.052 Uiso calc R 1 1
C C32 0.4553(2) 0.19952(19) 0.42846(17) 0.0322(6) Uani d . 1 1
C C33 0.41735(19) 0.28512(19) 0.48200(17) 0.0289(5) Uani d . 1 1
H H33 0.4393 0.2864 0.5323 0.035 Uiso calc R 1 1
C C34 0.34619(18) 0.36938(18) 0.46041(16) 0.0267(5) Uani d . 1 1
H H34 0.3185 0.4285 0.4971 0.032 Uiso calc R 1 1
C C35 0.4953(2) 0.33835(19) 0.07026(17) 0.0298(5) Uani d . 1 1
H H35A 0.5464 0.3356 0.0161 0.036 Uiso calc R 1 1
H H35B 0.4337 0.3482 0.0541 0.036 Uiso calc R 1 1
C C36 0.5468(3) 0.1638(2) 0.0437(2) 0.0517(9) Uani d . 1 1
H H36A 0.5728 0.1024 0.0679 0.078 Uiso calc R 1 1
H H36B 0.5939 0.1578 -0.0136 0.078 Uiso calc R 1 1
H H36C 0.4797 0.1804 0.0369 0.078 Uiso calc R 1 1
C C37 0.5375(2) 0.2426(2) 0.10586(19) 0.0399(7) Uani d . 1 1
H H37 0.4883 0.2483 0.1635 0.048 Uiso calc R 1 1
C C38 0.6384(3) 0.2182(3) 0.1213(3) 0.0643(11) Uani d . 1 1
H H38A 0.6297 0.2696 0.1623 0.096 Uiso calc R 1 1
H H38B 0.6880 0.2120 0.0654 0.096 Uiso calc R 1 1
H H38C 0.6630 0.1572 0.1461 0.096 Uiso calc R 1 1
C C39 0.60785(19) 0.45106(18) 0.04593(17) 0.0280(5) Uani d . 1 1
C C40 0.50169(19) 0.70637(18) 0.21335(16) 0.0271(5) Uani d . 1 1
C C41 0.4449(2) 0.73593(19) 0.30145(17) 0.0312(5) Uani d . 1 1
H H41 0.4219 0.6954 0.3341 0.037 Uiso calc R 1 1
C C42 0.4221(2) 0.8246(2) 0.34108(18) 0.0377(6) Uani d . 1 1
H H42 0.3828 0.8448 0.4009 0.045 Uiso calc R 1 1
C C43 0.4557(2) 0.8845(2) 0.29504(18) 0.0359(6) Uani d . 1 1
H H43 0.4398 0.9453 0.3227 0.043 Uiso calc R 1 1
C C44 0.51292(19) 0.85383(18) 0.20761(17) 0.0293(5) Uani d . 1 1
C C45 0.53599(19) 0.76585(18) 0.16691(16) 0.0280(5) Uani d . 1 1
H H45 0.5754 0.7459 0.1071 0.034 Uiso calc R 1 1
C C46 0.5468(2) 0.9177(2) 0.15434(18) 0.0341(6) Uani d . 1 1
C C47 0.69373(18) 0.47470(17) 0.27320(16) 0.0244(5) Uani d . 1 1
C C48 0.80934(19) 0.37318(18) 0.15126(16) 0.0253(5) Uani d . 1 1
C C49 0.84461(18) 0.44015(17) 0.13139(15) 0.0244(5) Uani d . 1 1
C C50 0.79899(17) 0.52733(17) 0.18920(15) 0.0225(5) Uani d . 1 1
C C51 0.57135(19) 0.40147(19) 0.37399(18) 0.0301(5) Uani d . 1 1
H H51A 0.5033 0.4196 0.4152 0.036 Uiso calc R 1 1
H H51B 0.5708 0.3818 0.3153 0.036 Uiso calc R 1 1
C C52 0.64989(18) 0.31549(18) 0.40284(16) 0.0272(5) Uani d . 1 1
C C53 0.6869(2) 0.2237(2) 0.36093(18) 0.0326(6) Uani d . 1 1
H H53 0.6631 0.2152 0.3138 0.039 Uiso calc R 1 1
C C54 0.7585(2) 0.14369(19) 0.38691(18) 0.0343(6) Uani d . 1 1
H H54 0.7831 0.0808 0.3584 0.041 Uiso calc R 1 1
C C55 0.7929(2) 0.15728(19) 0.45457(17) 0.0302(5) Uani d . 1 1
C C56 0.7568(2) 0.2475(2) 0.49877(17) 0.0322(5) Uani d . 1 1
H H56 0.7804 0.2554 0.5461 0.039 Uiso calc R 1 1
C C57 0.68469(19) 0.32682(19) 0.47215(17) 0.0295(5) Uani d . 1 1
H H57 0.6590 0.3895 0.5018 0.035 Uiso calc R 1 1
C C58 0.8553(2) 0.27941(18) 0.09367(17) 0.0322(6) Uani d . 1 1
H H58A 0.9213 0.2686 0.0529 0.039 Uiso calc R 1 1
H H58B 0.8098 0.2845 0.0578 0.039 Uiso calc R 1 1
C C59 0.9241(3) 0.1005(2) 0.0764(2) 0.0438(7) Uani d . 1 1
H H59A 0.8819 0.1086 0.0374 0.066 Uiso calc R 1 1
H H59B 0.9312 0.0446 0.1074 0.066 Uiso calc R 1 1
H H59C 0.9916 0.0904 0.0417 0.066 Uiso calc R 1 1
C C60 0.8735(2) 0.19117(19) 0.14328(17) 0.0307(5) Uani d . 1 1
H H60 0.8057 0.1991 0.1790 0.037 Uiso calc R 1 1
C C61 0.9363(2) 0.1818(2) 0.2048(2) 0.0437(7) Uani d . 1 1
H H61A 0.9021 0.2405 0.2469 0.066 Uiso calc R 1 1
H H61B 1.0037 0.1726 0.1709 0.066 Uiso calc R 1 1
H H61C 0.9438 0.1263 0.2364 0.066 Uiso calc R 1 1
C C62 0.92467(19) 0.42335(17) 0.05287(16) 0.0257(5) Uani d . 1 1
C C63 0.79769(18) 0.68498(17) 0.21762(16) 0.0242(5) Uani d . 1 1
C C64 0.7342(2) 0.71623(19) 0.30330(16) 0.0303(5) Uani d . 1 1
H H64 0.7108 0.6754 0.3347 0.036 Uiso calc R 1 1
C C65 0.7051(2) 0.8073(2) 0.34271(18) 0.0344(6) Uani d . 1 1
H H65 0.6613 0.8282 0.4012 0.041 Uiso calc R 1 1
C C66 0.7384(2) 0.86838(19) 0.29861(17) 0.0315(5) Uani d . 1 1
H H66 0.7174 0.9309 0.3260 0.038 Uiso calc R 1 1
C C67 0.8028(2) 0.83617(19) 0.21389(17) 0.0297(5) Uani d . 1 1
C C68 0.83219(19) 0.74554(18) 0.17302(16) 0.0283(5) Uani d . 1 1
H H68 0.8759 0.7248 0.1145 0.034 Uiso calc R 1 1
C C69 0.8404(2) 0.8999(2) 0.16351(18) 0.0380(6) Uani d . 1 1

loop_
_atom_site_aniso_label
_atom_site_aniso_U_11
_atom_site_aniso_U_22
_atom_site_aniso_U_33
_atom_site_aniso_U_12
_atom_site_aniso_U_13
_atom_site_aniso_U_23
Cl1 0.0405(4) 0.0330(3) 0.0356(3) -0.0047(3) -0.0127(3) 0.0000(3)
Cl2 0.0407(4) 0.0286(3) 0.0438(4) -0.0078(3) -0.0023(3) 0.0072(3)
Cl3 0.0428(4) 0.0302(3) 0.0434(4) -0.0096(3) -0.0128(3) 0.0082(3)
S1 0.0247(3) 0.0270(3) 0.0246(3) -0.0116(2) -0.0014(2) 0.0035(2)
S2 0.0274(3) 0.0317(3) 0.0238(3) -0.0099(2) -0.0017(2) 0.0056(2)
S3 0.0243(3) 0.0263(3) 0.0262(3) -0.0116(2) -0.0016(2) 0.0036(2)
F1 0.0703(14) 0.0676(14) 0.0796(15) -0.0485(12) -0.0286(12) 0.0407(12)
F2 0.1067(19) 0.1026(19) 0.0552(13) -0.0886(17) 0.0028(12) -0.0138(12)
F3 0.0438(10) 0.0621(13) 0.0698(13) -0.0359(10) -0.0047(9) 0.0128(10)
F4 0.0558(11) 0.0463(10) 0.0636(12) -0.0297(9) -0.0300(10) 0.0288(9)
F5 0.0718(13) 0.0456(10) 0.0407(10) -0.0399(10) -0.0046(9) -0.0026(8)
F6 0.0421(10) 0.0383(9) 0.0470(10) -0.0198(8) 0.0086(8) 0.0023(8)
F7 0.121(2) 0.124(2) 0.108(2) -0.098(2) -0.0713(19) 0.0905(19)
F8 0.214(4) 0.096(2) 0.0456(13) -0.126(2) 0.0278(17) -0.0165(12)
F9 0.0590(14) 0.0630(14) 0.104(2) -0.0338(12) 0.0138(13) 0.0301(13)
N1 0.0272(10) 0.0292(10) 0.0217(10) -0.0142(9) -0.0037(8) 0.0032(8)
N2 0.0210(9) 0.0258(10) 0.0222(10) -0.0103(8) -0.0044(8) 0.0039(8)
N3 0.0290(11) 0.0293(11) 0.0254(11) -0.0117(9) -0.0036(9) 0.0027(8)
N4 0.0245(10) 0.0273(10) 0.0223(10) -0.0123(8) -0.0012(8) 0.0018(8)
N5 0.0257(10) 0.0318(11) 0.0238(10) -0.0127(9) -0.0074(8) 0.0057(8)
N6 0.0259(10) 0.0278(10) 0.0228(10) -0.0096(8) -0.0043(8) 0.0036(8)
N7 0.0350(12) 0.0298(11) 0.0294(12) -0.0128(10) 0.0001(10) 0.0012(9)
N8 0.0257(10) 0.0262(10) 0.0233(10) -0.0099(8) -0.0012(8) 0.0013(8)
N9 0.0269(10) 0.0259(10) 0.0250(10) -0.0124(8) -0.0065(8) 0.0034(8)
N10 0.0219(9) 0.0247(10) 0.0217(10) -0.0108(8) -0.0056(8) 0.0034(8)
N11 0.0341(12) 0.0277(11) 0.0278(11) -0.0140(9) -0.0016(9) 0.0009(8)
N12 0.0252(10) 0.0232(10) 0.0209(9) -0.0115(8) -0.0013(8) 0.0003(7)
C1 0.0217(11) 0.0268(12) 0.0222(11) -0.0093(9) -0.0071(9) 0.0064(9)
C2 0.0266(12) 0.0269(12) 0.0238(12) -0.0118(10) -0.0095(10) 0.0056(9)
C3 0.0238(11) 0.0277(12) 0.0210(11) -0.0102(10) -0.0064(9) 0.0041(9)
C4 0.0213(11) 0.0269(12) 0.0228(11) -0.0111(9) -0.0070(9) 0.0061(9)
C5 0.0271(12) 0.0275(12) 0.0271(12) -0.0161(10) -0.0016(10) 0.0046(9)
C6 0.0295(12) 0.0287(12) 0.0203(11) -0.0150(10) -0.0027(9) 0.0060(9)
C7 0.0408(14) 0.0320(13) 0.0271(13) -0.0196(12) -0.0108(11) 0.0057(10)
C8 0.0449(15) 0.0256(12) 0.0259(13) -0.0158(12) -0.0085(11) 0.0039(10)
C9 0.0337(13) 0.0284(13) 0.0230(12) -0.0103(11) -0.0040(10) 0.0047(10)
C10 0.0328(13) 0.0348(14) 0.0291(13) -0.0157(11) -0.0079(11) 0.0019(10)
C11 0.0316(13) 0.0262(12) 0.0280(13) -0.0141(10) -0.0047(10) 0.0004(10)
C12 0.0330(13) 0.0295(13) 0.0247(12) -0.0164(11) -0.0043(10) 0.0014(10)
C13 0.052(2) 0.053(2) 0.061(2) -0.0204(17) -0.0201(17) 0.0047(17)
C14 0.0391(15) 0.0330(14) 0.0354(15) -0.0076(12) -0.0114(12) 0.0006(12)
C15 0.0395(15) 0.0310(14) 0.0473(17) -0.0174(12) -0.0091(13) 0.0054(12)
C16 0.0276(12) 0.0242(11) 0.0254(12) -0.0111(10) -0.0080(10) 0.0033(9)
C17 0.0278(12) 0.0278(12) 0.0242(12) -0.0134(10) -0.0067(10) 0.0045(9)
C18 0.0393(15) 0.0348(14) 0.0317(14) -0.0214(12) 0.0021(12) 0.0010(11)
C19 0.0502(18) 0.0415(16) 0.0342(15) -0.0260(15) 0.0109(13) -0.0085(12)
C20 0.0521(18) 0.0383(16) 0.0337(15) -0.0265(14) 0.0017(13) -0.0074(12)
C21 0.0390(14) 0.0353(14) 0.0299(13) -0.0237(12) -0.0078(11) 0.0037(11)
C22 0.0289(12) 0.0332(13) 0.0228(12) -0.0170(11) -0.0041(10) 0.0042(10)
C23 0.0485(17) 0.0475(17) 0.0375(15) -0.0325(15) -0.0073(13) 0.0030(13)
C24 0.0219(11) 0.0311(12) 0.0242(12) -0.0096(10) -0.0061(9) 0.0071(10)
C25 0.0252(12) 0.0295(12) 0.0222(11) -0.0101(10) -0.0080(9) 0.0055(9)
C26 0.0231(11) 0.0285(12) 0.0222(11) -0.0110(10) -0.0062(9) 0.0042(9)
C27 0.0244(11) 0.0274(12) 0.0223(11) -0.0085(10) -0.0071(9) 0.0044(9)
C28 0.0256(12) 0.0444(15) 0.0261(13) -0.0177(11) -0.0066(10) 0.0093(11)
C29 0.0244(12) 0.0364(14) 0.0242(12) -0.0166(11) -0.0035(9) 0.0065(10)
C30 0.0520(18) 0.0446(17) 0.0280(14) -0.0248(15) -0.0095(13) 0.0003(12)
C31 0.0567(19) 0.0321(15) 0.0314(15) -0.0171(14) -0.0049(13) -0.0048(11)
C32 0.0303(13) 0.0297(13) 0.0289(13) -0.0122(11) 0.0001(10) 0.0055(10)
C33 0.0270(12) 0.0315(13) 0.0255(12) -0.0144(10) -0.0022(10) 0.0038(10)
C34 0.0229(11) 0.0279(12) 0.0263(12) -0.0120(10) -0.0019(9) 0.0018(9)
C35 0.0291(12) 0.0367(14) 0.0249(12) -0.0168(11) -0.0073(10) 0.0035(10)
C36 0.083(3) 0.0443(18) 0.0380(17) -0.0402(18) -0.0142(16) 0.0065(14)
C37 0.0517(18) 0.0362(15) 0.0330(15) -0.0217(14) -0.0122(13) 0.0052(12)
C38 0.066(2) 0.0346(17) 0.095(3) -0.0128(17) -0.048(2) 0.0052(18)
C39 0.0310(13) 0.0238(12) 0.0280(13) -0.0113(10) -0.0094(11) 0.0034(9)
C40 0.0258(12) 0.0279(12) 0.0232(12) -0.0092(10) -0.0065(9) 0.0027(9)
C41 0.0360(14) 0.0310(13) 0.0233(12) -0.0155(11) -0.0040(10) 0.0048(10)
C42 0.0429(16) 0.0387(15) 0.0245(13) -0.0185(13) 0.0002(11) -0.0021(11)
C43 0.0379(15) 0.0293(13) 0.0330(14) -0.0144(12) -0.0011(11) -0.0056(11)
C44 0.0284(12) 0.0270(12) 0.0288(13) -0.0113(10) -0.0056(10) 0.0026(10)
C45 0.0246(12) 0.0303(13) 0.0238(12) -0.0106(10) -0.0029(9) 0.0026(9)
C46 0.0349(14) 0.0308(13) 0.0330(14) -0.0154(11) -0.0040(11) 0.0002(11)
C47 0.0231(11) 0.0254(11) 0.0244(11) -0.0103(9) -0.0085(9) 0.0065(9)
C48 0.0282(12) 0.0257(12) 0.0232(11) -0.0133(10) -0.0080(10) 0.0054(9)
C49 0.0254(11) 0.0238(11) 0.0218(11) -0.0101(9) -0.0060(9) 0.0036(9)
C50 0.0209(11) 0.0240(11) 0.0216(11) -0.0094(9) -0.0068(9) 0.0043(9)
C51 0.0231(12) 0.0338(13) 0.0336(14) -0.0149(11) -0.0056(10) 0.0082(11)
C52 0.0243(12) 0.0290(12) 0.0255(12) -0.0130(10) -0.0022(9) 0.0067(10)
C53 0.0355(14) 0.0348(14) 0.0282(13) -0.0186(12) -0.0063(11) 0.0043(11)
C54 0.0402(15) 0.0268(13) 0.0312(14) -0.0148(11) -0.0048(11) 0.0014(10)
C55 0.0274(12) 0.0290(13) 0.0287(13) -0.0119(10) -0.0021(10) 0.0059(10)
C56 0.0334(13) 0.0344(14) 0.0262(13) -0.0150(11) -0.0065(10) 0.0040(10)
C57 0.0295(12) 0.0278(12) 0.0276(12) -0.0135(10) -0.0022(10) 0.0005(10)
C58 0.0403(14) 0.0265(13) 0.0284(13) -0.0176(11) -0.0042(11) 0.0007(10)
C59 0.0546(19) 0.0294(14) 0.0396(16) -0.0208(14) 0.0009(14) 0.0007(12)
C60 0.0303(13) 0.0271(13) 0.0332(13) -0.0142(11) -0.0055(11) 0.0033(10)
C61 0.0409(16) 0.0335(15) 0.059(2) -0.0153(13) -0.0221(15) 0.0100(13)
C62 0.0300(12) 0.0197(11) 0.0262(12) -0.0107(9) -0.0080(10) 0.0022(9)
C63 0.0244(11) 0.0235(11) 0.0235(11) -0.0110(9) -0.0058(9) 0.0025(9)
C64 0.0373(14) 0.0287(13) 0.0238(12) -0.0182(11) -0.0021(10) 0.0023(10)
C65 0.0387(14) 0.0347(14) 0.0255(13) -0.0199(12) 0.0023(11) -0.0010(10)
C66 0.0355(14) 0.0277(13) 0.0286(13) -0.0165(11) -0.0022(11) -0.0003(10)
C67 0.0324(13) 0.0281(12) 0.0272(13) -0.0159(11) -0.0034(10) 0.0047(10)
C68 0.0302(12) 0.0301(13) 0.0211(11) -0.0144(10) -0.0011(10) 0.0017(9)
C69 0.0503(17) 0.0345(14) 0.0268(13) -0.0243(13) 0.0008(12) 0.0018(11)

loop_
_atom_type_symbol
_atom_type_description
_atom_type_scat_dispersion_real
_atom_type_scat_dispersion_imag
_atom_type_scat_source
C C 0.0181 0.0091 'International Tables Vol C Tables 4.2.6.8 and 6.1.1.4'
H H 0.0000 0.0000 'International Tables Vol C Tables 4.2.6.8 and 6.1.1.4'
N N 0.0311 0.0180 'International Tables Vol C Tables 4.2.6.8 and 6.1.1.4'
F F 0.0727 0.0534 'International Tables Vol C Tables 4.2.6.8 and 6.1.1.4'
S S 0.3331 0.5567 'International Tables Vol C Tables 4.2.6.8 and 6.1.1.4'
Cl Cl 0.3639 0.7018 'International Tables Vol C Tables 4.2.6.8 and 6.1.1.4'

loop_
_geom_angle_atom_site_label_1
_geom_angle_atom_site_label_2
_geom_angle_atom_site_label_3
_geom_angle
C1 S1 C5 101.53(11)
C24 S2 C28 102.77(13)
C47 S3 C51 103.16(12)
C1 N1 C2 115.7(2)
C1 N2 C4 116.0(2)
C4 N4 C17 129.8(2)
C4 N4 H4n 115.1
C17 N4 H4n 115.1
C24 N5 C25 115.1(2)
C24 N6 C27 116.4(2)
C27 N8 C40 129.6(2)
C27 N8 H8n 115.2
C40 N8 H8n 115.2
C47 N9 C48 115.2(2)
C50 N10 C47 116.3(2)
C50 N12 C63 129.9(2)
C50 N12 H12n 115.0
C63 N12 H12n 115.0
N1 C1 N2 129.3(2)
N1 C1 S1 119.08(18)
N2 C1 S1 111.62(18)
N1 C2 C3 120.4(2)
N1 C2 C12 116.7(2)
C3 C2 C12 122.9(2)
C2 C3 C4 119.0(2)
C2 C3 C16 120.6(2)
C4 C3 C16 120.4(2)
N2 C4 N4 119.5(2)
N2 C4 C3 119.6(2)
N4 C4 C3 121.0(2)
C6 C5 S1 114.73(17)
C6 C5 H5A 108.6
S1 C5 H5A 108.6
C6 C5 H5B 108.6
S1 C5 H5B 108.6
H5A C5 H5B 107.6
C7 C6 C11 118.4(2)
C7 C6 C5 119.0(2)
C11 C6 C5 122.5(2)
C8 C7 C6 121.3(3)
C8 C7 H7 119.3
C6 C7 H7 119.3
C9 C8 C7 118.7(2)
C9 C8 H8A 120.7
C7 C8 H8A 120.7
C8 C9 C10 121.8(3)
C8 C9 Cl1 119.0(2)
C10 C9 Cl1 119.2(2)
C9 C10 C11 118.5(3)
C9 C10 H10 120.8
C11 C10 H10 120.8
C10 C11 C6 121.3(2)
C10 C11 H11 119.3
C6 C11 H11 119.3
C2 C12 C14 114.1(2)
C2 C12 H12A 108.7
C14 C12 H12A 108.7
C2 C12 H12B 108.7
C14 C12 H12B 108.7
H12A C12 H12B 107.6
C14 C13 H13A 109.5
C14 C13 H13B 109.5
H13A C13 H13B 109.5
C14 C13 H13C 109.5
H13A C13 H13C 109.5
H13B C13 H13C 109.5
C13 C14 C15 111.8(3)
C13 C14 C12 114.2(3)
C15 C14 C12 111.5(2)
C13 C14 H14 106.2
C15 C14 H14 106.2
C12 C14 H14 106.2
C14 C15 H15A 109.5
C14 C15 H15B 109.5
H15A C15 H15B 109.5
C14 C15 H15C 109.5
H15A C15 H15C 109.5
H15B C15 H15C 109.5
N3 C16 C3 178.5(3)
C22 C17 C18 119.2(2)
C22 C17 N4 115.5(2)
C18 C17 N4 125.3(2)
C19 C18 C17 119.2(3)
C19 C18 H18 120.4
C17 C18 H18 120.4
C20 C19 C18 122.2(3)
C20 C19 H19 118.9
C18 C19 H19 118.9
C19 C20 C21 118.0(3)
C19 C20 H20 121.0
C21 C20 H20 121.0
C22 C21 C20 120.8(2)
C22 C21 C23 119.1(3)
C20 C21 C23 120.0(3)
C21 C22 C17 120.5(2)
C21 C22 H22 119.7
C17 C22 H22 119.7
F2 C23 F1 107.0(3)
F2 C23 F3 105.3(3)
F1 C23 F3 105.3(3)
F2 C23 C21 113.4(3)
F1 C23 C21 112.4(3)
F3 C23 C21 112.8(3)
N5 C24 N6 129.1(2)
N5 C24 S2 119.42(19)
N6 C24 S2 111.45(19)
N5 C25 C26 120.8(2)
N5 C25 C35 116.2(2)
C26 C25 C35 123.1(2)
C25 C26 C27 119.1(2)
C25 C26 C39 121.3(2)
C27 C26 C39 119.5(2)
N6 C27 N8 120.0(2)
N6 C27 C26 119.3(2)
N8 C27 C26 120.7(2)
C29 C28 S2 114.89(18)
C29 C28 H28A 108.5
S2 C28 H28A 108.5
C29 C28 H28B 108.5
S2 C28 H28B 108.5
H28A C28 H28B 107.5
C30 C29 C34 118.4(3)
C30 C29 C28 119.3(2)
C34 C29 C28 122.3(2)
C31 C30 C29 121.6(3)
C31 C30 H30 119.2
C29 C30 H30 119.2
C32 C31 C30 118.9(3)
C32 C31 H31 120.5
C30 C31 H31 120.5
C31 C32 C33 121.6(3)
C31 C32 Cl2 119.0(2)
C33 C32 Cl2 119.4(2)
C32 C33 C34 118.5(2)
C32 C33 H33 120.8
C34 C33 H33 120.8
C29 C34 C33 121.0(2)
C29 C34 H34 119.5
C33 C34 H34 119.5
C25 C35 C37 114.1(2)
C25 C35 H35A 108.7
C37 C35 H35A 108.7
C25 C35 H35B 108.7
C37 C35 H35B 108.7
H35A C35 H35B 107.6
C37 C36 H36A 109.5
C37 C36 H36B 109.5
H36A C36 H36B 109.5
C37 C36 H36C 109.5
H36A C36 H36C 109.5
H36B C36 H36C 109.5
C38 C37 C35 111.0(3)
C38 C37 C36 111.4(3)
C35 C37 C36 110.0(2)
C38 C37 H37 108.1
C35 C37 H37 108.1
C36 C37 H37 108.1
C37 C38 H38A 109.5
C37 C38 H38B 109.5
H38A C38 H38B 109.5
C37 C38 H38C 109.5
H38A C38 H38C 109.5
H38B C38 H38C 109.5
N7 C39 C26 177.3(3)
C45 C40 C41 119.5(2)
C45 C40 N8 116.2(2)
C41 C40 N8 124.3(2)
C42 C41 C40 119.6(2)
C42 C41 H41 120.2
C40 C41 H41 120.2
C41 C42 C43 121.2(3)
C41 C42 H42 119.4
C43 C42 H42 119.4
C42 C43 C44 118.5(3)
C42 C43 H43 120.7
C44 C43 H43 120.7
C45 C44 C43 121.0(2)
C45 C44 C46 118.5(2)
C43 C44 C46 120.4(2)
C44 C45 C40 120.1(2)
C44 C45 H45 120.0
C40 C45 H45 120.0
F4 C46 F6 105.8(2)
F4 C46 F5 105.9(2)
F6 C46 F5 106.2(2)
F4 C46 C44 112.5(2)
F6 C46 C44 112.5(2)
F5 C46 C44 113.2(2)
N9 C47 N10 129.1(2)
N9 C47 S3 119.56(18)
N10 C47 S3 111.38(18)
N9 C48 C49 120.7(2)
N9 C48 C58 117.5(2)
C49 C48 C58 121.7(2)
C48 C49 C50 119.2(2)
C48 C49 C62 120.9(2)
C50 C49 C62 119.9(2)
N10 C50 N12 120.3(2)
N10 C50 C49 119.4(2)
N12 C50 C49 120.3(2)
C52 C51 S3 115.19(18)
C52 C51 H51A 108.5
S3 C51 H51A 108.5
C52 C51 H51B 108.5
S3 C51 H51B 108.5
H51A C51 H51B 107.5
C53 C52 C57 119.0(2)
C53 C52 C51 120.0(2)
C57 C52 C51 121.0(2)
C52 C53 C54 120.8(3)
C52 C53 H53 119.6
C54 C53 H53 119.6
C55 C54 C53 118.9(3)
C55 C54 H54 120.6
C53 C54 H54 120.6
C54 C55 C56 122.0(3)
C54 C55 Cl3 119.4(2)
C56 C55 Cl3 118.6(2)
C55 C56 C57 118.4(3)
C55 C56 H56 120.8
C57 C56 H56 120.8
C52 C57 C56 120.9(2)
C52 C57 H57 119.5
C56 C57 H57 119.5
C48 C58 C60 114.7(2)
C48 C58 H58A 108.6
C60 C58 H58A 108.6
C48 C58 H58B 108.6
C60 C58 H58B 108.6
H58A C58 H58B 107.6
C60 C59 H59A 109.5
C60 C59 H59B 109.5
H59A C59 H59B 109.5
C60 C59 H59C 109.5
H59A C59 H59C 109.5
H59B C59 H59C 109.5
C61 C60 C59 111.2(2)
C61 C60 C58 112.2(2)
C59 C60 C58 108.9(2)
C61 C60 H60 108.1
C59 C60 H60 108.1
C58 C60 H60 108.1
C60 C61 H61A 109.5
C60 C61 H61B 109.5
H61A C61 H61B 109.5
C60 C61 H61C 109.5
H61A C61 H61C 109.5
H61B C61 H61C 109.5
N11 C62 C49 177.7(3)
C64 C63 C68 119.2(2)
C64 C63 N12 124.5(2)
C68 C63 N12 116.3(2)
C65 C64 C63 119.8(2)
C65 C64 H64 120.1
C63 C64 H64 120.1
C64 C65 C66 121.4(2)
C64 C65 H65 119.3
C66 C65 H65 119.3
C67 C66 C65 118.4(2)
C67 C66 H66 120.8
C65 C66 H66 120.8
C66 C67 C68 121.0(2)
C66 C67 C69 120.3(2)
C68 C67 C69 118.7(2)
C67 C68 C63 120.1(2)
C67 C68 H68 119.9
C63 C68 H68 119.9
F7 C69 F8 106.7(3)
F7 C69 F9 105.5(3)
F8 C69 F9 105.2(3)
F7 C69 C67 113.0(3)
F8 C69 C67 113.0(2)
F9 C69 C67 112.9(2)

loop_
_geom_bond_atom_site_label_1
_geom_bond_atom_site_label_2
_geom_bond_distance
Cl1 C9 1.741(3)
Cl2 C32 1.738(3)
Cl3 C55 1.743(3)
S1 C1 1.758(2)
S1 C5 1.808(2)
S2 C24 1.756(2)
S2 C28 1.803(3)
S3 C47 1.756(2)
S3 C51 1.809(3)
F1 C23 1.328(4)
F2 C23 1.327(4)
F3 C23 1.342(4)
F4 C46 1.334(3)
F5 C46 1.343(3)
F6 C46 1.338(3)
F7 C69 1.300(4)
F8 C69 1.309(4)
F9 C69 1.323(4)
N1 C1 1.326(3)
N1 C2 1.349(3)
N2 C1 1.338(3)
N2 C4 1.341(3)
N3 C16 1.153(3)
N4 C4 1.356(3)
N4 C17 1.412(3)
N4 H4n 0.8800
N5 C24 1.328(3)
N5 C25 1.357(3)
N6 C24 1.336(3)
N6 C27 1.342(3)
N7 C39 1.145(3)
N8 C27 1.346(3)
N8 C40 1.419(3)
N8 H8n 0.8800
N9 C47 1.332(3)
N9 C48 1.352(3)
N10 C50 1.336(3)
N10 C47 1.337(3)
N11 C62 1.147(3)
N12 C50 1.357(3)
N12 C63 1.413(3)
N12 H12n 0.8800
C2 C3 1.396(3)
C2 C12 1.498(3)
C3 C4 1.426(3)
C3 C16 1.429(3)
C5 C6 1.509(3)
C5 H5A 0.9900
C5 H5B 0.9900
C6 C7 1.391(4)
C6 C11 1.393(4)
C7 C8 1.389(4)
C7 H7 0.9500
C8 C9 1.381(4)
C8 H8A 0.9500
C9 C10 1.385(4)
C10 C11 1.391(4)
C10 H10 0.9500
C11 H11 0.9500
C12 C14 1.534(4)
C12 H12A 0.9900
C12 H12B 0.9900
C13 C14 1.485(5)
C13 H13A 0.9800
C13 H13B 0.9800
C13 H13C 0.9800
C14 C15 1.492(4)
C14 H14 1.0000
C15 H15A 0.9800
C15 H15B 0.9800
C15 H15C 0.9800
C17 C22 1.395(3)
C17 C18 1.395(4)
C18 C19 1.385(4)
C18 H18 0.9500
C19 C20 1.383(4)
C19 H19 0.9500
C20 C21 1.395(4)
C20 H20 0.9500
C21 C22 1.381(4)
C21 C23 1.490(4)
C22 H22 0.9500
C25 C26 1.388(3)
C25 C35 1.499(4)
C26 C27 1.422(3)
C26 C39 1.431(3)
C28 C29 1.510(4)
C28 H28A 0.9900
C28 H28B 0.9900
C29 C30 1.385(4)
C29 C34 1.391(4)
C30 C31 1.381(4)
C30 H30 0.9500
C31 C32 1.375(4)
C31 H31 0.9500
C32 C33 1.385(4)
C33 C34 1.393(4)
C33 H33 0.9500
C34 H34 0.9500
C35 C37 1.515(4)
C35 H35A 0.9900
C35 H35B 0.9900
C36 C37 1.521(4)
C36 H36A 0.9800
C36 H36B 0.9800
C36 H36C 0.9800
C37 C38 1.508(5)
C37 H37 1.0000
C38 H38A 0.9800
C38 H38B 0.9800
C38 H38C 0.9800
C40 C45 1.390(3)
C40 C41 1.395(3)
C41 C42 1.383(4)
C41 H41 0.9500
C42 C43 1.387(4)
C42 H42 0.9500
C43 C44 1.388(4)
C43 H43 0.9500
C44 C45 1.379(4)
C44 C46 1.493(4)
C45 H45 0.9500
C48 C49 1.387(3)
C48 C58 1.498(3)
C49 C50 1.422(3)
C49 C62 1.433(3)
C51 C52 1.514(3)
C51 H51A 0.9900
C51 H51B 0.9900
C52 C53 1.385(4)
C52 C57 1.391(4)
C53 C54 1.391(4)
C53 H53 0.9500
C54 C55 1.375(4)
C54 H54 0.9500
C55 C56 1.381(4)
C56 C57 1.394(4)
C56 H56 0.9500
C57 H57 0.9500
C58 C60 1.539(4)
C58 H58A 0.9900
C58 H58B 0.9900
C59 C60 1.531(4)
C59 H59A 0.9800
C59 H59B 0.9800
C59 H59C 0.9800
C60 C61 1.509(4)
C60 H60 1.0000
C61 H61A 0.9800
C61 H61B 0.9800
C61 H61C 0.9800
C63 C64 1.390(3)
C63 C68 1.393(3)
C64 C65 1.386(4)
C64 H64 0.9500
C65 C66 1.388(4)
C65 H65 0.9500
C66 C67 1.382(4)
C66 H66 0.9500
C67 C68 1.389(4)
C67 C69 1.500(3)
C68 H68 0.9500

loop_
_geom_hbond_atom_site_label_D
_geom_hbond_atom_site_label_H
_geom_hbond_atom_site_label_A
_geom_hbond_site_symmetry_A
_geom_hbond_distance_DH
_geom_hbond_distance_HA
_geom_hbond_distance_DA
_geom_hbond_angle_DHA
N4 H4n N7 2_665 0.88 2.39 3.227(3) 159
N8 H8n N3 2_665 0.88 2.38 3.213(3) 158
N12 H12n N11 2_765 0.88 2.36 3.206(3) 160

loop_
_geom_torsion_atom_site_label_1
_geom_torsion_atom_site_label_2
_geom_torsion_atom_site_label_3
_geom_torsion_atom_site_label_4
_geom_torsion
C2 N1 C1 N2 0.7(4)
C2 N1 C1 S1 179.89(17)
C4 N2 C1 N1 0.2(4)
C4 N2 C1 S1 -179.04(17)
C5 S1 C1 N1 12.8(2)
C5 S1 C1 N2 -167.86(17)
C1 N1 C2 C3 -1.8(3)
C1 N1 C2 C12 178.1(2)
N1 C2 C3 C4 2.0(3)
C12 C2 C3 C4 -177.9(2)
N1 C2 C3 C16 -178.0(2)
C12 C2 C3 C16 2.1(4)
C1 N2 C4 N4 -179.2(2)
C1 N2 C4 C3 0.0(3)
C17 N4 C4 N2 1.9(4)
C17 N4 C4 C3 -177.3(2)
C2 C3 C4 N2 -1.0(3)
C16 C3 C4 N2 179.0(2)
C2 C3 C4 N4 178.2(2)
C16 C3 C4 N4 -1.8(4)
C1 S1 C5 C6 67.3(2)
S1 C5 C6 C7 -147.4(2)
S1 C5 C6 C11 32.8(3)
C11 C6 C7 C8 -0.4(4)
C5 C6 C7 C8 179.8(2)
C6 C7 C8 C9 0.0(4)
C7 C8 C9 C10 0.6(4)
C7 C8 C9 Cl1 179.5(2)
C8 C9 C10 C11 -0.7(4)
Cl1 C9 C10 C11 -179.6(2)
C9 C10 C11 C6 0.3(4)
C7 C6 C11 C10 0.2(4)
C5 C6 C11 C10 -180.0(2)
N1 C2 C12 C14 -55.0(3)
C3 C2 C12 C14 124.8(3)
C2 C12 C14 C13 -50.7(4)
C2 C12 C14 C15 -178.7(2)
C4 N4 C17 C22 167.8(2)
C4 N4 C17 C18 -12.9(4)
C22 C17 C18 C19 -1.6(4)
N4 C17 C18 C19 179.1(3)
C17 C18 C19 C20 1.0(5)
C18 C19 C20 C21 0.1(5)
C19 C20 C21 C22 -0.4(5)
C19 C20 C21 C23 175.9(3)
C20 C21 C22 C17 -0.3(4)
C23 C21 C22 C17 -176.7(3)
C18 C17 C22 C21 1.3(4)
N4 C17 C22 C21 -179.4(2)
C22 C21 C23 F2 -152.7(3)
C20 C21 C23 F2 30.9(4)
C22 C21 C23 F1 85.8(4)
C20 C21 C23 F1 -90.6(4)
C22 C21 C23 F3 -33.1(4)
C20 C21 C23 F3 150.5(3)
C25 N5 C24 N6 2.4(4)
C25 N5 C24 S2 -178.31(17)
C27 N6 C24 N5 -3.0(4)
C27 N6 C24 S2 177.71(17)
C28 S2 C24 N5 11.2(2)
C28 S2 C24 N6 -169.36(18)
C24 N5 C25 C26 1.4(3)
C24 N5 C25 C35 -178.2(2)
N5 C25 C26 C27 -4.2(4)
C35 C25 C26 C27 175.4(2)
N5 C25 C26 C39 177.9(2)
C35 C25 C26 C39 -2.5(4)
C24 N6 C27 N8 179.9(2)
C24 N6 C27 C26 -0.3(3)
C40 N8 C27 N6 -6.2(4)
C40 N8 C27 C26 174.0(2)
C25 C26 C27 N6 3.6(3)
C39 C26 C27 N6 -178.5(2)
C25 C26 C27 N8 -176.5(2)
C39 C26 C27 N8 1.3(4)
C24 S2 C28 C29 71.8(2)
S2 C28 C29 C30 -126.3(2)
S2 C28 C29 C34 54.1(3)
C34 C29 C30 C31 3.0(4)
C28 C29 C30 C31 -176.6(3)
C29 C30 C31 C32 -1.3(5)
C30 C31 C32 C33 -1.7(4)
C30 C31 C32 Cl2 178.9(2)
C31 C32 C33 C34 2.9(4)
Cl2 C32 C33 C34 -177.75(18)
C30 C29 C34 C33 -1.7(4)
C28 C29 C34 C33 177.8(2)
C32 C33 C34 C29 -1.1(4)
N5 C25 C35 C37 -68.5(3)
C26 C25 C35 C37 111.9(3)
C25 C35 C37 C38 -65.3(3)
C25 C35 C37 C36 170.9(3)
C27 N8 C40 C45 -154.6(2)
C27 N8 C40 C41 27.1(4)
C45 C40 C41 C42 1.0(4)
N8 C40 C41 C42 179.2(3)
C40 C41 C42 C43 -0.7(4)
C41 C42 C43 C44 0.1(5)
C42 C43 C44 C45 0.2(4)
C42 C43 C44 C46 177.3(3)
C43 C44 C45 C40 0.1(4)
C46 C44 C45 C40 -177.0(2)
C41 C40 C45 C44 -0.7(4)
N8 C40 C45 C44 -179.1(2)
C45 C44 C46 F4 80.5(3)
C43 C44 C46 F4 -96.6(3)
C45 C44 C46 F6 -38.9(4)
C43 C44 C46 F6 143.9(3)
C45 C44 C46 F5 -159.4(2)
C43 C44 C46 F5 23.4(4)
C48 N9 C47 N10 1.4(4)
C48 N9 C47 S3 179.95(17)
C50 N10 C47 N9 0.1(4)
C50 N10 C47 S3 -178.53(16)
C51 S3 C47 N9 4.5(2)
C51 S3 C47 N10 -176.72(17)
C47 N9 C48 C49 -2.4(3)
C47 N9 C48 C58 178.7(2)
N9 C48 C49 C50 2.0(4)
C58 C48 C49 C50 -179.1(2)
N9 C48 C49 C62 -176.8(2)
C58 C48 C49 C62 2.1(4)
C47 N10 C50 N12 179.8(2)
C47 N10 C50 C49 -0.6(3)
C63 N12 C50 N10 -2.6(4)
C63 N12 C50 C49 177.8(2)
C48 C49 C50 N10 -0.4(3)
C62 C49 C50 N10 178.4(2)
C48 C49 C50 N12 179.2(2)
C62 C49 C50 N12 -2.0(3)
C47 S3 C51 C52 74.5(2)
S3 C51 C52 C53 -138.2(2)
S3 C51 C52 C57 42.9(3)
C57 C52 C53 C54 -0.5(4)
C51 C52 C53 C54 -179.5(2)
C52 C53 C54 C55 -0.7(4)
C53 C54 C55 C56 1.6(4)
C53 C54 C55 Cl3 -178.3(2)
C54 C55 C56 C57 -1.3(4)
Cl3 C55 C56 C57 178.60(19)
C53 C52 C57 C56 0.9(4)
C51 C52 C57 C56 179.8(2)
C55 C56 C57 C52 0.0(4)
N9 C48 C58 C60 -44.6(3)
C49 C48 C58 C60 136.5(3)
C48 C58 C60 C61 -54.3(3)
C48 C58 C60 C59 -177.9(2)
C50 N12 C63 C64 16.2(4)
C50 N12 C63 C68 -165.5(2)
C68 C63 C64 C65 0.8(4)
N12 C63 C64 C65 179.1(2)
C63 C64 C65 C66 -0.4(4)
C64 C65 C66 C67 -0.6(4)
C65 C66 C67 C68 1.2(4)
C65 C66 C67 C69 179.7(3)
C66 C67 C68 C63 -0.7(4)
C69 C67 C68 C63 -179.3(2)
C64 C63 C68 C67 -0.3(4)
N12 C63 C68 C67 -178.8(2)
C66 C67 C69 F7 -104.6(3)
C68 C67 C69 F7 74.0(4)
C66 C67 C69 F8 16.6(4)
C68 C67 C69 F8 -164.8(3)
C66 C67 C69 F9 135.8(3)
C68 C67 C69 F9 -45.6(4)

loop_
_cod_related_entry_id
_cod_related_entry_database
_cod_related_entry_code
1 ChemSpider 30657870
